data_7232582
loop_
_publ_author_name
'Hasegawa, Tsukasa'
'Ashizawa, Minoru'
'Kawauchi, Susumu'
'Masunaga, Hiroyasu'
'Ohta, Noboru'
'Matsumoto, Hidetoshi'

_publ_section_title
;
 Fluorination and chlorination effects on quinoxalineimides as an
 electron-deficient building block for n-channel organic semiconductors
;
_journal_issue 19
_journal_name_full 'RSC Advances'
_journal_page_first 10807
_journal_paper_doi 10.1039/C9RA02413A
_journal_volume 9
_journal_year 2019
_chemical_formula_moiety 'C16 H14 Br2 F N3 O2'
_chemical_formula_sum 'C16 H14 Br2 F N3 O2'
_chemical_formula_weight 459.12
_space_group_crystal_system monoclinic
_space_group_IT_number 14
_space_group_name_Hall '-P 2ybc'
_space_group_name_H-M_alt 'P 1 21/c 1'
_symmetry_space_group_name_Hall '-P 2ybc'
_symmetry_space_group_name_H-M 'P 1 21/c 1'
_atom_sites_solution_hydrogens geom
_atom_sites_solution_primary dual
_audit_creation_date 2018-10-18
_audit_creation_method
;
Olex2 1.2
(compiled 2018.05.29 svn.r3508 for OlexSys, GUI svn.r5506)
;
_audit_update_record
;
2019-02-12 deposited with the CCDC.    2019-04-01 downloaded from the CCDC.
;
_cell_angle_alpha 90
_cell_angle_beta 97.4350(10)
_cell_angle_gamma 90
_cell_formula_units_Z 4
_cell_length_a 14.9939(3)
_cell_length_b 16.3893(3)
_cell_length_c 6.87860(10)
_cell_measurement_reflns_used 12299
_cell_measurement_temperature 296
_cell_measurement_theta_max 68.25
_cell_measurement_theta_min 2.97
_cell_volume 1676.13(5)
_computing_cell_refinement 'RAPID AUTO'
_computing_data_collection 'RAPID AUTO (Rigaku, ????)'
_computing_data_reduction 'RAPID AUTO'
_computing_molecular_graphics 'Olex2 (Dolomanov et al., 2009)'
_computing_publication_material 'Olex2 (Dolomanov et al., 2009)'
_computing_structure_refinement 'ShelXL (Sheldrick, 2015)'
_computing_structure_solution 'ShelXT (Sheldrick, 2015)'
_diffrn_ambient_temperature 296.15
_diffrn_detector_area_resol_mean 10.000
_diffrn_measured_fraction_theta_full 0.985
_diffrn_measured_fraction_theta_max 0.984
_diffrn_measurement_device_type 'Rigaku R-AXIS RAPID'
_diffrn_measurement_method \w
_diffrn_radiation_type CuK\a
_diffrn_radiation_wavelength 1.54187
_diffrn_reflns_av_R_equivalents 0.1423
_diffrn_reflns_av_unetI/netI 0.1057
_diffrn_reflns_Laue_measured_fraction_full 0.985
_diffrn_reflns_Laue_measured_fraction_max 0.984
_diffrn_reflns_limit_h_max 18
_diffrn_reflns_limit_h_min -17
_diffrn_reflns_limit_k_max 19
_diffrn_reflns_limit_k_min -19
_diffrn_reflns_limit_l_max 8
_diffrn_reflns_limit_l_min -8
_diffrn_reflns_number 17388
_diffrn_reflns_point_group_measured_fraction_full 0.985
_diffrn_reflns_point_group_measured_fraction_max 0.984
_diffrn_reflns_theta_full 67.687
_diffrn_reflns_theta_max 68.252
_diffrn_reflns_theta_min 2.972
_exptl_absorpt_coefficient_mu 6.365
_exptl_absorpt_correction_T_max 0.529
_exptl_absorpt_correction_T_min 0.322
_exptl_absorpt_correction_type multi-scan
_exptl_absorpt_process_details 'ABSCOR (Rigaku, 1995)'
_exptl_crystal_colour pale-yellow
_exptl_crystal_density_diffrn 1.819
_exptl_crystal_density_method 'not measured'
_exptl_crystal_description unknown
_exptl_crystal_F_000 904
_exptl_crystal_size_max 0.1
_exptl_crystal_size_mid 0.1
_exptl_crystal_size_min 0.1
_refine_diff_density_max 1.407
_refine_diff_density_min -1.103
_refine_diff_density_rms 0.212
_refine_ls_extinction_method none
_refine_ls_goodness_of_fit_ref 0.845
_refine_ls_hydrogen_treatment constr
_refine_ls_matrix_type full
_refine_ls_number_parameters 229
_refine_ls_number_reflns 3021
_refine_ls_number_restraints 0
_refine_ls_restrained_S_all 0.845
_refine_ls_R_factor_all 0.0680
_refine_ls_R_factor_gt 0.0577
_refine_ls_shift/su_max 0.001
_refine_ls_shift/su_mean 0.000
_refine_ls_structure_factor_coef Fsqd
_refine_ls_weighting_details 'w=1/[\s^2^(Fo^2^)+(0.1000P)^2^] where P=(Fo^2^+2Fc^2^)/3'
_refine_ls_weighting_scheme calc
_refine_ls_wR_factor_gt 0.1396
_refine_ls_wR_factor_ref 0.1536
_reflns_Friedel_coverage 0.000
_reflns_number_gt 2340
_reflns_number_total 3021
_reflns_threshold_expression 'I > 2\s(I)'
_cod_data_source_file c9ra02413a2.cif
_cod_data_source_block sample4
_cod_database_code 7232582
_shelx_shelxl_version_number 2018/3
_shelx_space_group_comment
;
The symmetry employed for this shelxl refinement is uniquely defined
by the following loop, which should always be used as a source of
symmetry information in preference to the above space-group names.
They are only intended as comments.
;
_shelx_estimated_absorpt_t_max 0.569
_shelx_estimated_absorpt_t_min 0.569
_olex2_refinement_description
;
1. Fixed Uiso
 At 1.2 times of:
  All C(H) groups, All C(H,H) groups
 At 1.5 times of:
  All C(H,H,H) groups
2. Others
 Sof(F1)=1-FVAR(1)
 Sof(F2)=FVAR(1)
 Sof(H009)=1-FVAR(2)
 Sof(H00G)=FVAR(2)
3.a Secondary CH2 refined with riding coordinates:
 C11(H00A,H00B), C13(H00C,H00D), C12(H00E,H00F), C14(H00H,H00I), C15(H00M,H00N)
3.b Aromatic/amide H refined with riding coordinates:
 C2(H009), C3(H00G)
3.c Idealised Me refined as rotating group:
 C16(H00J,H00K,H00L)
;
_olex2_submission_special_instructions 'No special instructions were received'

loop_
_space_group_symop_operation_xyz
'x, y, z'
'-x, y+1/2, -z+1/2'
'-x, -y, -z'
'x, -y-1/2, z-1/2'

loop_
_atom_site_label
_atom_site_type_symbol
_atom_site_fract_x
_atom_site_fract_y
_atom_site_fract_z
_atom_site_U_iso_or_equiv
_atom_site_adp_type
_atom_site_occupancy
_atom_site_site_symmetry_order
_atom_site_calc_flag
_atom_site_refinement_flags_posn
_atom_site_refinement_flags_occupancy
_atom_site_disorder_assembly
_atom_site_disorder_group
Br01 Br 0.62955(3) 0.43632(3) 0.25538(7) 0.0363(2) Uani 1 1 d . . . .
Br02 Br 0.62624(3) 0.83746(3) 0.28752(8) 0.0368(2) Uani 1 1 d . . . .
N003 N 0.2450(3) 0.6346(2) 0.2496(6) 0.0356(10) Uani 1 1 d . . . .
O004 O 0.2700(2) 0.77191(19) 0.3139(5) 0.0409(9) Uani 1 1 d . . . .
O005 O 0.2667(2) 0.4959(2) 0.2150(6) 0.0483(10) Uani 1 1 d . . . .
N006 N 0.4655(2) 0.5478(2) 0.2495(5) 0.0266(9) Uani 1 1 d . . . .
N007 N 0.4646(2) 0.7229(2) 0.2812(6) 0.0294(9) Uani 1 1 d . . . .
C008 C 0.5409(3) 0.5929(3) 0.2644(6) 0.0260(10) Uani 1 1 d . . . .
C009 C 0.7036(3) 0.6795(3) 0.2975(7) 0.0351(12) Uani 1 1 d . . . .
H009 H 0.758124 0.707353 0.309758 0.042 Uiso 0.77(17) 1 calc R P A 3
C00A C 0.5402(3) 0.6794(3) 0.2772(7) 0.0269(10) Uani 1 1 d . . . .
F2 F 0.7823(4) 0.5581(3) 0.2975(8) 0.0411(19) Uani 0.571(15) 1 d . P B 2
C00C C 0.3928(3) 0.6776(3) 0.2704(7) 0.0300(11) Uani 1 1 d . . . .
C00D C 0.1488(3) 0.6331(3) 0.2599(8) 0.0352(12) Uani 1 1 d . . . .
H00A H 0.121864 0.588854 0.178955 0.042 Uiso 1 1 calc R . . .
H00B H 0.122405 0.683786 0.207419 0.042 Uiso 1 1 calc R . . .
C00E C 0.6251(3) 0.7238(3) 0.2867(6) 0.0294(11) Uani 1 1 d . . . .
C00F C 0.2953(4) 0.5644(3) 0.2318(8) 0.0351(12) Uani 1 1 d . . . .
C00G C 0.7046(3) 0.5954(3) 0.2909(7) 0.0342(12) Uani 1 1 d . . . .
H00G H 0.759230 0.567990 0.298648 0.041 Uiso 0.23(17) 1 calc R P A 4
C00H C 0.3927(3) 0.5919(3) 0.2523(6) 0.0286(10) Uani 1 1 d . . . .
C00I C 0.6251(3) 0.5511(3) 0.2727(6) 0.0322(12) Uani 1 1 d . . . .
C00J C 0.0292(4) 0.6273(3) 0.4912(8) 0.0434(13) Uani 1 1 d . . . .
H00C H -0.002835 0.583641 0.416818 0.052 Uiso 1 1 calc R . . .
H00D H 0.005464 0.678692 0.436623 0.052 Uiso 1 1 calc R . . .
C00K C 0.1273(3) 0.6219(3) 0.4683(8) 0.0394(12) Uani 1 1 d . . . .
H00E H 0.149619 0.569044 0.515673 0.047 Uiso 1 1 calc R . . .
H00F H 0.159503 0.663118 0.550905 0.047 Uiso 1 1 calc R . . .
C00L C 0.2962(3) 0.7045(3) 0.2794(7) 0.0341(11) Uani 1 1 d . . . .
C00M C 0.0115(4) 0.6215(3) 0.7052(8) 0.0437(13) Uani 1 1 d . . . .
H00H H 0.034025 0.569439 0.757527 0.052 Uiso 1 1 calc R . . .
H00I H 0.045715 0.663969 0.779488 0.052 Uiso 1 1 calc R . . .
C00N C -0.0975(4) 0.6263(3) 0.9532(9) 0.0556(16) Uani 1 1 d . . . .
H00J H -0.160200 0.632336 0.965950 0.083 Uiso 1 1 calc GR . . .
H00K H -0.064118 0.669829 1.021882 0.083 Uiso 1 1 calc GR . . .
H00L H -0.076295 0.574919 1.007934 0.083 Uiso 1 1 calc GR . . .
F1 F 0.7802(5) 0.7176(4) 0.3056(10) 0.042(3) Uani 0.429(15) 1 d . P B 1
C00P C -0.0848(4) 0.6293(3) 0.7375(9) 0.0508(15) Uani 1 1 d . . . .
H00M H -0.119114 0.585391 0.668833 0.061 Uiso 1 1 calc R . . .
H00N H -0.108503 0.680453 0.681928 0.061 Uiso 1 1 calc R . . .

loop_
_atom_site_aniso_label
_atom_site_aniso_U_11
_atom_site_aniso_U_22
_atom_site_aniso_U_33
_atom_site_aniso_U_23
_atom_site_aniso_U_13
_atom_site_aniso_U_12
Br01 0.0461(4) 0.0337(4) 0.0296(3) 0.0010(2) 0.0063(3) 0.0072(2)
Br02 0.0502(4) 0.0338(4) 0.0270(3) -0.0008(2) 0.0069(3) -0.0091(2)
N003 0.040(3) 0.035(3) 0.032(3) 0.0011(17) 0.008(2) -0.0014(17)
O004 0.0379(19) 0.0328(19) 0.052(2) 0.0003(16) 0.0068(16) 0.0028(15)
O005 0.042(2) 0.035(2) 0.069(3) -0.0049(19) 0.0138(19) -0.0075(16)
N006 0.0239(19) 0.035(2) 0.021(2) 0.0000(16) -0.0003(16) -0.0013(16)
N007 0.032(2) 0.031(2) 0.024(2) 0.0034(16) -0.0005(16) -0.0013(16)
C008 0.022(2) 0.039(3) 0.017(2) -0.0014(19) 0.0046(17) -0.0023(19)
C009 0.032(3) 0.047(3) 0.026(3) 0.001(2) 0.004(2) -0.013(2)
C00A 0.027(2) 0.035(3) 0.018(2) 0.0028(19) 0.0035(19) -0.0003(19)
F2 0.021(3) 0.050(3) 0.052(4) 0.004(2) 0.002(2) 0.004(2)
C00C 0.038(3) 0.032(3) 0.020(3) -0.0014(19) 0.007(2) -0.002(2)
C00D 0.019(2) 0.042(3) 0.043(3) 0.002(2) 0.000(2) 0.0018(19)
C00E 0.043(3) 0.025(3) 0.021(3) 0.0011(17) 0.007(2) -0.0015(19)
C00F 0.039(3) 0.033(3) 0.034(3) 0.002(2) 0.008(2) 0.003(2)
C00G 0.026(3) 0.050(3) 0.026(3) 0.003(2) 0.003(2) 0.002(2)
C00H 0.034(2) 0.033(3) 0.019(2) 0.0008(19) 0.0066(19) 0.003(2)
C00I 0.052(3) 0.028(3) 0.020(3) 0.0002(18) 0.013(2) 0.001(2)
C00J 0.049(3) 0.045(3) 0.037(3) -0.001(2) 0.007(3) -0.003(2)
C00K 0.024(2) 0.050(3) 0.043(3) -0.004(2) -0.003(2) -0.003(2)
C00L 0.039(3) 0.034(3) 0.030(3) 0.002(2) 0.008(2) 0.002(2)
C00M 0.048(3) 0.042(3) 0.041(3) -0.001(2) 0.006(3) -0.005(2)
C00N 0.054(4) 0.069(4) 0.046(4) 0.001(3) 0.016(3) 0.000(3)
F1 0.016(4) 0.053(5) 0.057(5) 0.002(3) 0.004(3) -0.008(3)
C00P 0.032(3) 0.076(4) 0.043(3) 0.004(3) 0.000(3) -0.005(3)

loop_
_atom_type_symbol
_atom_type_description
_atom_type_scat_dispersion_real
_atom_type_scat_dispersion_imag
_atom_type_scat_source
C C 0.0181 0.0091 'International Tables Vol C Tables 4.2.6.8 and 6.1.1.4'
H H 0.0000 0.0000 'International Tables Vol C Tables 4.2.6.8 and 6.1.1.4'
O O 0.0492 0.0322 'International Tables Vol C Tables 4.2.6.8 and 6.1.1.4'
N N 0.0311 0.0180 'International Tables Vol C Tables 4.2.6.8 and 6.1.1.4'
F F 0.0727 0.0534 'International Tables Vol C Tables 4.2.6.8 and 6.1.1.4'
Br Br -0.6763 1.2805 'International Tables Vol C Tables 4.2.6.8 and 6.1.1.4'

loop_
_geom_angle_atom_site_label_1
_geom_angle_atom_site_label_2
_geom_angle_atom_site_label_3
_geom_angle
C00F N003 C00D 122.9(4)
C00L N003 C00D 122.9(4)
C00L N003 C00F 113.8(4)
C00H N006 C008 113.0(4)
C00C N007 C00A 113.0(4)
N006 C008 C00A 122.7(4)
N006 C008 C00I 118.0(4)
C00A C008 C00I 119.2(4)
C00E C009 C00G 122.5(5)
F1 C009 C00E 119.5(6)
F1 C009 C00G 117.9(5)
N007 C00A C008 123.0(4)
N007 C00A C00E 117.9(4)
C008 C00A C00E 119.1(4)
N007 C00C C00H 124.4(4)
N007 C00C C00L 128.1(4)
C00H C00C C00L 107.5(4)
N003 C00D C00K 112.4(4)
C009 C00E Br02 121.3(4)
C009 C00E C00A 118.3(5)
C00A C00E Br02 120.4(3)
N003 C00F C00H 105.8(4)
O005 C00F N003 126.2(5)
O005 C00F C00H 127.9(5)
C009 C00G C00I 121.0(5)
F2 C00G C009 118.5(5)
F2 C00G C00I 120.5(5)
N006 C00H C00C 123.9(4)
N006 C00H C00F 128.9(4)
C00C C00H C00F 107.1(4)
C008 C00I Br01 120.8(4)
C00G C00I Br01 119.4(4)
C00G C00I C008 119.7(5)
C00K C00J C00M 113.0(5)
C00J C00K C00D 115.0(4)
N003 C00L C00C 105.5(4)
O004 C00L N003 126.9(5)
O004 C00L C00C 127.5(4)
C00P C00M C00J 115.3(5)
C00M C00P C00N 112.8(5)

loop_
_geom_bond_atom_site_label_1
_geom_bond_atom_site_label_2
_geom_bond_distance
Br01 C00I 1.886(5)
Br02 C00E 1.863(5)
N003 C00D 1.454(6)
N003 C00F 1.389(6)
N003 C00L 1.380(6)
O004 C00L 1.206(5)
O005 C00F 1.203(6)
N006 C008 1.343(6)
N006 C00H 1.311(6)
N007 C00A 1.342(6)
N007 C00C 1.301(6)
C008 C00A 1.421(7)
C008 C00I 1.432(6)
C009 C00E 1.378(7)
C009 C00G 1.380(8)
C009 F1 1.301(10)
C00A C00E 1.460(6)
F2 C00G 1.311(9)
C00C C00H 1.411(7)
C00C C00L 1.523(6)
C00D C00K 1.521(7)
C00F C00H 1.517(7)
C00G C00I 1.387(7)
C00J C00K 1.502(7)
C00J C00M 1.532(7)
C00M C00P 1.495(7)
C00N C00P 1.521(8)
